data_7220350
loop_
_publ_author_name
'Wang, Hongfeng'
'Grosjean, Arnaud'
'Sinito, Chiara'
'Kaiba, Abdellah'
'Bald\'e, Ch\'erif'
'Desplanches, C\'edric'
'L\'etard, Jean-Fran\,cois'
'Guionneau, Philippe'

_publ_section_title
;
 Towards synergy between spin-crossover and metal--ligand bond break in
 molecular crystals: structural investigations of eight seven-coordinated
 Fe(ii) macrocyclic complexes
;
_journal_issue 22
_journal_name_full CrystEngComm
_journal_page_first 4075
_journal_paper_doi 10.1039/C5CE00557D
_journal_volume 17
_journal_year 2015
_chemical_formula_sum 'C72 H102 Fe4 N28 O Se8'
_chemical_formula_weight 2230.89
_space_group_crystal_system monoclinic
_space_group_IT_number 14
_space_group_name_Hall '-P 2yn'
_space_group_name_H-M_alt 'P 1 21/n 1'
_symmetry_space_group_name_Hall '-P 2yn'
_symmetry_space_group_name_H-M 'P 1 21/n 1'
_atom_sites_solution_hydrogens mixed
_audit_creation_method SHELXL-2014/6
_audit_update_record
;
2015-03-18 deposited with the CCDC.
2015-04-17 downloaded from the CCDC.
;
_cell_angle_alpha 90
_cell_angle_beta 102.3730(10)
_cell_angle_gamma 90
_cell_formula_units_Z 2
_cell_length_a 15.5939(3)
_cell_length_b 11.7657(2)
_cell_length_c 24.7536(5)
_cell_measurement_temperature 293(2)
_cell_volume 4436.13(15)
_computing_structure_refinement 'SHELXL-2014/6 (Sheldrick, 2014)'
_diffrn_ambient_temperature 293(2)
_diffrn_measured_fraction_theta_full 0.998
_diffrn_measured_fraction_theta_max 0.996
_diffrn_radiation_type MoK\a
_diffrn_radiation_wavelength 0.71073
_diffrn_reflns_av_R_equivalents 0.0362
_diffrn_reflns_av_unetI/netI 0.0473
_diffrn_reflns_laue_measured_fraction_full 0.998
_diffrn_reflns_laue_measured_fraction_max 0.996
_diffrn_reflns_limit_h_max 20
_diffrn_reflns_limit_h_min -20
_diffrn_reflns_limit_k_max 15
_diffrn_reflns_limit_k_min -15
_diffrn_reflns_limit_l_max 32
_diffrn_reflns_limit_l_min -32
_diffrn_reflns_number 19152
_diffrn_reflns_point_group_measured_fraction_full 0.998
_diffrn_reflns_point_group_measured_fraction_max 0.996
_diffrn_reflns_theta_full 25.242
_diffrn_reflns_theta_max 27.496
_diffrn_reflns_theta_min 1.925
_exptl_absorpt_coefficient_mu 3.982
_exptl_absorpt_correction_T_max 0.5865
_exptl_absorpt_correction_T_min 0.1986
_exptl_absorpt_correction_type empirical
_exptl_absorpt_process_details scalepack
_exptl_crystal_density_diffrn 1.670
_exptl_crystal_description prism
_exptl_crystal_F_000 2228
_exptl_crystal_size_max 0.600
_exptl_crystal_size_mid 0.350
_exptl_crystal_size_min 0.150
_refine_diff_density_max 1.738
_refine_diff_density_min -1.407
_refine_diff_density_rms 0.081
_refine_ls_extinction_method none
_refine_ls_goodness_of_fit_ref 1.027
_refine_ls_hydrogen_treatment mixed
_refine_ls_matrix_type full
_refine_ls_number_parameters 556
_refine_ls_number_reflns 10146
_refine_ls_number_restraints 3
_refine_ls_restrained_S_all 1.027
_refine_ls_R_factor_all 0.0943
_refine_ls_R_factor_gt 0.0477
_refine_ls_shift/su_max 0.001
_refine_ls_shift/su_mean 0.000
_refine_ls_structure_factor_coef Fsqd
_refine_ls_weighting_details 'w=1/[\s^2^(Fo^2^)+(0.0602P)^2^+3.2653P] where P=(Fo^2^+2Fc^2^)/3'
_refine_ls_weighting_scheme calc
_refine_ls_wR_factor_gt 0.1176
_refine_ls_wR_factor_ref 0.1367
_reflns_Friedel_coverage 0.000
_reflns_number_gt 6050
_reflns_number_total 10146
_reflns_threshold_expression 'I > 2\s(I)'
_cod_data_source_file c5ce00557d2.cif
_cod_data_source_block shelx
_cod_depositor_comments 'Adding full bibliography for 7220335--7220350.cif.'
_cod_database_code 7220350
_shelx_space_group_comment
;
The symmetry employed for this shelxl refinement is uniquely defined
by the following loop, which should always be used as a source of
symmetry information in preference to the above space-group names.
They are only intended as comments.
;
_shelx_estimated_absorpt_t_min 0.199
_shelx_estimated_absorpt_t_max 0.587
_shelxl_version_number 2014/6

loop_
_space_group_symop_operation_xyz
'x, y, z'
'-x+1/2, y+1/2, -z+1/2'
'-x, -y, -z'
'x-1/2, -y-1/2, z-1/2'

loop_
_atom_site_label
_atom_site_type_symbol
_atom_site_fract_x
_atom_site_fract_y
_atom_site_fract_z
_atom_site_U_iso_or_equiv
_atom_site_adp_type
_atom_site_occupancy
_atom_site_site_symmetry_order
_atom_site_calc_flag
_atom_site_refinement_flags_posn
_atom_site_refinement_flags_adp
_atom_site_refinement_flags_occupancy
_atom_site_disorder_assembly
_atom_site_disorder_group
Se3 Se 0.95145(3) 0.11233(4) 0.80864(2) 0.05855(15) Uani 1 1 d . . . . .
Se1 Se 0.45362(3) 0.14214(5) 0.80450(2) 0.06208(15) Uani 1 1 d . . . . .
Se2 Se 0.01929(3) 0.33133(5) 0.44955(2) 0.06975(17) Uani 1 1 d . . . . .
Fe2 Fe 0.23286(4) 0.24549(5) 0.62869(2) 0.04551(16) Uani 1 1 d . . . . .
Fe1 Fe 0.73804(3) 0.21420(5) 0.62926(2) 0.04332(15) Uani 1 1 d . . . . .
C6 C 0.2788(3) -0.1043(4) 0.5723(2) 0.0675(13) Uani 1 1 d . . . . .
H6 H 0.3178 -0.1372 0.5533 0.081 Uiso 1 1 calc R U . . .
N7 N 0.7317(2) 0.0278(3) 0.61143(13) 0.0463(8) Uani 1 1 d . . . . .
N10 N 0.2250(2) 0.0598(3) 0.61019(13) 0.0451(8) Uani 1 1 d . . . . .
N6 N 0.6322(2) 0.1320(3) 0.66494(14) 0.0495(8) Uani 1 1 d . . . . .
N13 N 0.1875(3) 0.3839(3) 0.68634(15) 0.0520(9) Uani 1 1 d . . . . .
N14 N 0.1308(2) 0.1622(3) 0.66841(13) 0.0491(8) Uani 1 1 d . . . . .
N11 N 0.3263(2) 0.1973(3) 0.57319(14) 0.0546(9) Uani 1 1 d . . . . .
N5 N 0.6915(3) 0.3530(3) 0.68580(16) 0.0520(9) Uani 1 1 d . . . . .
N8 N 0.8346(2) 0.1654(3) 0.57639(14) 0.0516(9) Uani 1 1 d . . . . .
N3 N 0.8381(2) 0.1764(3) 0.70177(15) 0.0537(9) Uani 1 1 d . . . . .
C3 C 0.8820(2) 0.1511(3) 0.74346(17) 0.0438(9) Uani 1 1 d . . . . .
N1 N 0.3365(2) 0.2088(3) 0.69900(15) 0.0587(10) Uani 1 1 d . . . . .
N9 N 0.7927(3) 0.3822(4) 0.60178(17) 0.0734(12) Uani 1 1 d . . . . .
H9 H 0.7403 0.4287 0.5885 0.088 Uiso 1 1 calc R U . . .
C2 C 0.0852(3) 0.3042(4) 0.51757(18) 0.0542(11) Uani 1 1 d . . . . .
C1 C 0.3821(3) 0.1818(4) 0.74001(17) 0.0481(10) Uani 1 1 d . . . . .
C17 C 0.1103(2) 0.0580(4) 0.65991(16) 0.0473(10) Uani 1 1 d . . . . .
N2 N 0.1276(3) 0.2850(4) 0.56020(16) 0.0713(11) Uani 1 1 d . . . . .
C19 C 0.6130(3) 0.0272(4) 0.65771(16) 0.0513(10) Uani 1 1 d . . . . .
N4 N 0.6333(3) 0.2482(4) 0.55821(17) 0.0732(12) Uani 1 1 d . . . . .
C5 C 0.2797(3) 0.0111(4) 0.58186(17) 0.0510(10) Uani 1 1 d . . . . .
C20 C 0.5368(3) -0.0329(5) 0.6739(2) 0.0710(14) Uani 1 1 d . . . . .
H20A H 0.5372 -0.1116 0.6638 0.107 Uiso 1 1 calc R U . . .
H20B H 0.5418 -0.0266 0.7131 0.107 Uiso 1 1 calc R U . . .
H20C H 0.4828 0.0014 0.6550 0.107 Uiso 1 1 calc R U . . .
C14 C 0.6733(3) -0.0378(4) 0.62986(16) 0.0516(10) Uani 1 1 d . . . . .
C4 C 0.5933(3) 0.2693(4) 0.51497(18) 0.0533(11) Uani 1 1 d . . . . .
C24 C 0.1479(3) 0.3241(4) 0.72718(18) 0.0621(12) Uani 1 1 d . . . . .
H24A H 0.1179 0.3784 0.7461 0.074 Uiso 1 1 calc R U . . .
H24B H 0.1937 0.2880 0.7545 0.074 Uiso 1 1 calc R U . . .
C28 C 0.6439(3) 0.2956(4) 0.72326(19) 0.0634(13) Uani 1 1 d . . . . .
H28A H 0.6115 0.3512 0.7398 0.076 Uiso 1 1 calc R U . . .
H28B H 0.6854 0.2583 0.7527 0.076 Uiso 1 1 calc R U . . .
C30 C 0.2569(3) 0.4626(4) 0.7141(2) 0.0714(14) Uani 1 1 d . . . . .
H30A H 0.3088 0.4192 0.7305 0.086 Uiso 1 1 calc R U . . .
H30B H 0.2370 0.5018 0.7436 0.086 Uiso 1 1 calc R U . . .
C31 C 0.7603(3) 0.4281(4) 0.71696(19) 0.0632(12) Uani 1 1 d . . . . .
H31A H 0.8080 0.3818 0.7371 0.076 Uiso 1 1 calc R U . . .
H31B H 0.7362 0.4709 0.7438 0.076 Uiso 1 1 calc R U . . .
C9 C 0.1666(3) -0.0056(4) 0.62854(16) 0.0470(10) Uani 1 1 d . . . . .
C10 C 0.7897(3) -0.0204(4) 0.58553(17) 0.0533(11) Uani 1 1 d . . . . .
C23 C 0.0845(3) 0.2367(4) 0.69971(19) 0.0574(12) Uani 1 1 d . . . . .
H23A H 0.0625 0.1933 0.7271 0.069 Uiso 1 1 calc R U . . .
H23B H 0.0352 0.2728 0.6751 0.069 Uiso 1 1 calc R U . . .
C16 C 0.4063(3) 0.0503(5) 0.5313(2) 0.0688(13) Uani 1 1 d . . . . .
H16A H 0.4027 -0.0310 0.5285 0.103 Uiso 1 1 calc R U . . .
H16B H 0.3950 0.0829 0.4949 0.103 Uiso 1 1 calc R U . . .
H16C H 0.4640 0.0718 0.5509 0.103 Uiso 1 1 calc R U . . .
C11 C 0.7919(4) -0.1373(4) 0.5783(2) 0.0714(14) Uani 1 1 d . . . . .
H11 H 0.8324 -0.1702 0.5604 0.086 Uiso 1 1 calc R U . . .
C29 C 0.8282(5) 0.3621(5) 0.5519(2) 0.0761(17) Uani 1 1 d . . . . .
C18 C 0.0371(3) -0.0027(4) 0.6795(2) 0.0673(13) Uani 1 1 d . . . . .
H18A H 0.0351 -0.0807 0.6679 0.101 Uiso 1 1 calc R U . . .
H18B H 0.0477 0.0006 0.7192 0.101 Uiso 1 1 calc R U . . .
H18C H -0.0179 0.0334 0.6641 0.101 Uiso 1 1 calc R U . . .
C15 C 0.3391(3) 0.0933(4) 0.56219(17) 0.0515(11) Uani 1 1 d . . . . .
C22 C 0.9159(3) 0.0195(5) 0.5352(2) 0.0774(15) Uani 1 1 d . . . . .
H22A H 0.9129 -0.0619 0.5326 0.116 Uiso 1 1 calc R U . . .
H22B H 0.9046 0.0517 0.4987 0.116 Uiso 1 1 calc R U . . .
H22C H 0.9734 0.0417 0.5549 0.116 Uiso 1 1 calc R U . . .
C13 C 0.6725(4) -0.1548(4) 0.6239(2) 0.0723(14) Uani 1 1 d . . . . .
H13 H 0.6321 -0.1992 0.6371 0.087 Uiso 1 1 calc R U . . .
C25 C 0.3769(3) 0.2889(4) 0.5546(2) 0.0691(14) Uani 1 1 d . . . . .
H25A H 0.3902 0.2699 0.5192 0.083 Uiso 1 1 calc R U . . .
H25B H 0.4317 0.3007 0.5812 0.083 Uiso 1 1 calc R U . . .
C12 C 0.7326(4) -0.2033(5) 0.5981(2) 0.0817(16) Uani 1 1 d . . . . .
H12 H 0.7334 -0.2818 0.5939 0.098 Uiso 1 1 calc R U . . .
C32 C 0.7959(3) 0.5093(4) 0.6809(2) 0.0764(15) Uani 1 1 d . . . . .
H32A H 0.8354 0.5620 0.7041 0.092 Uiso 1 1 calc R U . . .
H32B H 0.7478 0.5530 0.6593 0.092 Uiso 1 1 calc R U . . .
C7 C 0.2188(4) -0.1696(4) 0.5918(2) 0.0756(15) Uani 1 1 d . . . . .
H7 H 0.2169 -0.2476 0.5854 0.091 Uiso 1 1 calc R U . . .
C8 C 0.1621(3) -0.1215(4) 0.62024(19) 0.0616(12) Uani 1 1 d . . . . .
H8 H 0.1217 -0.1656 0.6336 0.074 Uiso 1 1 calc R U . . .
C34 C 0.5819(3) 0.2096(4) 0.6923(2) 0.0627(13) Uani 1 1 d . . . . .
H34A H 0.5538 0.1679 0.7175 0.075 Uiso 1 1 calc R U . . .
H34B H 0.5367 0.2470 0.6650 0.075 Uiso 1 1 calc R U . . .
C27 C 0.8846(3) 0.2569(4) 0.5584(2) 0.0666(13) Uani 1 1 d . . . . .
H27A H 0.8996 0.2374 0.5235 0.080 Uiso 1 1 calc R U . . .
H27B H 0.9386 0.2697 0.5856 0.080 Uiso 1 1 calc R U . . .
C33 C 0.2804(5) 0.5488(6) 0.6747(3) 0.093(2) Uani 1 1 d . . . . .
C26 C 0.3213(4) 0.3934(4) 0.5497(2) 0.0806(17) Uani 1 1 d . . . . .
H26A H 0.2774 0.3891 0.5155 0.097 Uiso 1 1 calc R U . A 1
H26B H 0.3581 0.4587 0.5471 0.097 Uiso 1 1 calc R U . A 1
C21 C 0.8479(3) 0.0620(4) 0.56582(17) 0.0534(11) Uani 1 1 d . . . . .
O1 O 0.6132(6) 0.5024(9) 0.5674(4) 0.144(4) Uani 0.5 1 d D . P . .
C35 C 0.8452(4) 0.4495(6) 0.6416(3) 0.099(2) Uani 1 1 d . . . . .
H35A H 0.8734 0.5068 0.6232 0.119 Uiso 1 1 calc R U . . .
H35B H 0.8910 0.4025 0.6633 0.119 Uiso 1 1 calc R U . . .
C36A C 0.3387(8) 0.4808(12) 0.6403(5) 0.082(4) Uani 0.5 1 d . . P B 1
H36A H 0.3721 0.5327 0.6224 0.098 Uiso 0.5 1 calc R U P B 1
H36B H 0.3791 0.4303 0.6642 0.098 Uiso 0.5 1 calc R U P B 1
C36B C 0.2699(9) 0.5197(9) 0.6106(5) 0.080(3) Uani 0.5 1 d . . P B 2
H36C H 0.2085 0.5109 0.5928 0.096 Uiso 0.5 1 calc R U P B 2
H36D H 0.2952 0.5794 0.5919 0.096 Uiso 0.5 1 calc R U P B 2
N12A N 0.2740(8) 0.4135(13) 0.5976(6) 0.060(3) Uani 0.5 1 d . . P B 1
H12A H 0.2216 0.4600 0.5842 0.072 Uiso 0.5 1 calc R U P B 1
N12B N 0.3163(7) 0.4153(13) 0.6095(6) 0.057(3) Uani 0.5 1 d . . P B 2
H12B H 0.3418 0.3833 0.6399 0.069 Uiso 0.5 1 calc R U P B 2
H12C H 0.3187 0.3845 0.5783 0.069 Uiso 0.5 1 calc R U P B 2
Se4 Se 0.53353(3) 0.29937(5) 0.44674(2) 0.07125(17) Uani 1 1 d . . . . .
H101 H 0.5661 0.5102 0.5808 0.190 Uiso 0.5 1 d D U P . .
H102 H 0.5991 0.5330 0.5340 0.190 Uiso 0.5 1 d D U P . .
H131 H 0.149(2) 0.416(3) 0.6666(17) 0.040(12) Uiso 1 1 d . . . . .
H501 H 0.657(2) 0.389(3) 0.6668(17) 0.036(12) Uiso 1 1 d . . . . .
H33A H 0.326(4) 0.595(5) 0.694(2) 0.11(2) Uiso 1 1 d . . . . .
H33B H 0.230(4) 0.601(5) 0.661(2) 0.12(2) Uiso 1 1 d . . . . .
H29A H 0.860(3) 0.417(4) 0.5464(19) 0.073(16) Uiso 1 1 d . . . . .
H29B H 0.787(3) 0.348(5) 0.521(2) 0.09(2) Uiso 1 1 d . . . . .

loop_
_atom_site_aniso_label
_atom_site_aniso_U_11
_atom_site_aniso_U_22
_atom_site_aniso_U_33
_atom_site_aniso_U_23
_atom_site_aniso_U_13
_atom_site_aniso_U_12
Se3 0.0579(3) 0.0768(3) 0.0396(3) -0.0005(2) 0.00733(19) 0.0092(2)
Se1 0.0560(3) 0.0894(4) 0.0402(3) 0.0046(2) 0.0089(2) 0.0153(2)
Se2 0.0689(3) 0.0951(4) 0.0419(3) 0.0144(3) 0.0042(2) -0.0132(3)
Fe2 0.0495(3) 0.0551(4) 0.0326(3) 0.0017(3) 0.0103(2) -0.0017(3)
Fe1 0.0425(3) 0.0557(4) 0.0330(3) 0.0016(3) 0.0109(2) -0.0046(2)
C6 0.078(3) 0.068(3) 0.064(3) -0.001(3) 0.033(3) 0.008(3)
N7 0.0488(18) 0.055(2) 0.0361(18) -0.0029(16) 0.0112(15) -0.0074(16)
N10 0.0497(18) 0.054(2) 0.0346(18) -0.0009(15) 0.0146(15) -0.0032(15)
N6 0.0448(18) 0.066(3) 0.040(2) 0.0060(17) 0.0154(15) -0.0027(17)
N13 0.054(2) 0.061(2) 0.039(2) -0.0030(18) 0.0051(17) 0.0005(19)
N14 0.0484(18) 0.063(2) 0.039(2) 0.0037(17) 0.0154(15) 0.0020(17)
N11 0.058(2) 0.068(3) 0.043(2) 0.0024(18) 0.0202(17) -0.0099(18)
N5 0.057(2) 0.057(2) 0.043(2) 0.0069(19) 0.0133(18) 0.0059(19)
N8 0.0490(19) 0.071(3) 0.038(2) -0.0001(18) 0.0177(15) -0.0125(18)
N3 0.0498(19) 0.066(2) 0.044(2) 0.0023(18) 0.0070(16) 0.0049(17)
C3 0.044(2) 0.050(2) 0.041(2) -0.0045(19) 0.0149(18) 0.0021(18)
N1 0.054(2) 0.079(3) 0.043(2) 0.0055(19) 0.0114(17) 0.0062(19)
N9 0.106(3) 0.067(3) 0.054(3) -0.005(2) 0.032(2) -0.017(2)
C2 0.058(2) 0.064(3) 0.043(3) 0.006(2) 0.017(2) -0.007(2)
C1 0.045(2) 0.062(3) 0.041(2) -0.003(2) 0.0168(19) 0.004(2)
C17 0.044(2) 0.064(3) 0.034(2) 0.007(2) 0.0084(17) -0.002(2)
N2 0.078(3) 0.089(3) 0.043(2) 0.009(2) 0.004(2) 0.008(2)
C19 0.047(2) 0.069(3) 0.037(2) 0.005(2) 0.0070(18) -0.012(2)
N4 0.064(2) 0.103(3) 0.050(3) 0.011(2) 0.008(2) -0.002(2)
C5 0.054(2) 0.059(3) 0.041(2) -0.005(2) 0.0131(19) 0.002(2)
C20 0.056(3) 0.091(4) 0.069(3) 0.009(3) 0.020(2) -0.023(3)
C14 0.056(2) 0.062(3) 0.034(2) 0.000(2) 0.0041(18) -0.011(2)
C4 0.051(2) 0.067(3) 0.043(3) 0.005(2) 0.012(2) -0.006(2)
C24 0.078(3) 0.069(3) 0.045(3) -0.003(2) 0.026(2) 0.014(3)
C28 0.078(3) 0.071(3) 0.050(3) -0.001(2) 0.032(2) 0.015(3)
C30 0.068(3) 0.069(3) 0.073(4) -0.026(3) 0.007(3) -0.005(3)
C31 0.067(3) 0.063(3) 0.056(3) -0.014(2) 0.004(2) 0.003(2)
C9 0.051(2) 0.056(3) 0.034(2) 0.0030(19) 0.0082(18) -0.0034(19)
C10 0.058(3) 0.062(3) 0.040(2) -0.004(2) 0.012(2) -0.001(2)
C23 0.058(3) 0.064(3) 0.059(3) 0.009(2) 0.029(2) 0.008(2)
C16 0.065(3) 0.082(4) 0.068(3) -0.002(3) 0.033(3) 0.005(3)
C11 0.092(4) 0.062(3) 0.067(3) -0.004(3) 0.031(3) 0.006(3)
C29 0.106(5) 0.079(4) 0.054(4) 0.001(3) 0.041(3) -0.031(4)
C18 0.057(3) 0.086(4) 0.066(3) 0.005(3) 0.029(2) -0.009(2)
C15 0.047(2) 0.073(3) 0.038(2) 0.000(2) 0.0161(18) -0.003(2)
C22 0.070(3) 0.102(4) 0.069(3) -0.004(3) 0.033(3) 0.010(3)
C13 0.093(4) 0.068(4) 0.056(3) -0.004(3) 0.016(3) -0.025(3)
C25 0.073(3) 0.081(4) 0.060(3) 0.002(3) 0.028(3) -0.023(3)
C12 0.123(5) 0.056(3) 0.071(4) -0.005(3) 0.031(3) -0.008(3)
C32 0.083(3) 0.069(3) 0.079(4) -0.027(3) 0.021(3) -0.021(3)
C7 0.105(4) 0.052(3) 0.077(4) -0.006(3) 0.035(3) -0.003(3)
C8 0.080(3) 0.056(3) 0.053(3) -0.001(2) 0.023(2) -0.012(2)
C34 0.057(3) 0.074(3) 0.067(3) 0.014(3) 0.033(2) 0.008(2)
C27 0.065(3) 0.087(4) 0.056(3) -0.005(3) 0.031(2) -0.022(3)
C33 0.091(4) 0.087(5) 0.112(5) -0.050(4) 0.048(4) -0.039(4)
C26 0.135(5) 0.068(3) 0.052(3) 0.004(3) 0.048(3) -0.020(3)
C21 0.051(2) 0.073(3) 0.038(2) -0.005(2) 0.0142(19) 0.002(2)
O1 0.171(9) 0.151(9) 0.108(7) -0.001(6) 0.023(6) 0.091(7)
C35 0.102(4) 0.112(5) 0.087(4) -0.010(4) 0.031(4) -0.043(4)
C36A 0.090(9) 0.081(8) 0.066(8) -0.010(7) -0.004(6) -0.055(7)
C36B 0.106(9) 0.060(7) 0.093(9) 0.003(6) 0.062(8) -0.002(6)
N12A 0.073(8) 0.057(7) 0.054(7) -0.009(5) 0.024(7) -0.022(8)
N12B 0.063(7) 0.065(7) 0.051(8) 0.004(6) 0.026(7) -0.004(8)
Se4 0.0692(3) 0.0930(4) 0.0455(3) 0.0161(3) -0.0013(2) -0.0101(3)

loop_
_atom_type_symbol
_atom_type_description
_atom_type_scat_dispersion_real
_atom_type_scat_dispersion_imag
_atom_type_scat_source
C C 0.0033 0.0016 'International Tables Vol C Tables 4.2.6.8 and 6.1.1.4'
H H 0.0000 0.0000 'International Tables Vol C Tables 4.2.6.8 and 6.1.1.4'
N N 0.0061 0.0033 'International Tables Vol C Tables 4.2.6.8 and 6.1.1.4'
Fe Fe 0.3463 0.8444 'International Tables Vol C Tables 4.2.6.8 and 6.1.1.4'
Se Se -0.0929 2.2259 'International Tables Vol C Tables 4.2.6.8 and 6.1.1.4'
O O 0.0106 0.0060 'International Tables Vol C Tables 4.2.6.8 and 6.1.1.4'

loop_
_geom_angle_atom_site_label_1
_geom_angle_atom_site_label_2
_geom_angle_atom_site_label_3
_geom_angle
N2 Fe2 N1 178.28(15)
N2 Fe2 N10 92.93(15)
N1 Fe2 N10 88.17(14)
N2 Fe2 N12A 76.5(3)
N1 Fe2 N12A 103.4(3)
N10 Fe2 N12A 142.5(4)
N2 Fe2 N14 86.97(14)
N1 Fe2 N14 92.19(13)
N10 Fe2 N14 69.68(12)
N12A Fe2 N14 143.3(4)
N2 Fe2 N11 93.27(14)
N1 Fe2 N11 88.34(13)
N10 Fe2 N11 69.30(12)
N12A Fe2 N11 75.4(4)
N14 Fe2 N11 138.93(14)
N2 Fe2 N13 92.89(15)
N1 Fe2 N13 85.43(14)
N10 Fe2 N13 141.81(12)
N12A Fe2 N13 75.4(4)
N14 Fe2 N13 73.00(13)
N11 Fe2 N13 147.77(14)
N3 Fe1 N4 177.37(14)
N3 Fe1 N7 87.47(13)
N4 Fe1 N7 91.53(15)
N3 Fe1 N6 92.58(13)
N4 Fe1 N6 84.79(14)
N7 Fe1 N6 69.54(12)
N3 Fe1 N8 88.68(13)
N4 Fe1 N8 93.24(14)
N7 Fe1 N8 69.21(12)
N6 Fe1 N8 138.63(14)
N3 Fe1 N9 100.04(15)
N4 Fe1 N9 82.24(17)
N7 Fe1 N9 141.67(13)
N6 Fe1 N9 146.17(15)
N8 Fe1 N9 73.41(14)
N3 Fe1 N5 84.74(14)
N4 Fe1 N5 94.58(16)
N7 Fe1 N5 142.04(12)
N6 Fe1 N5 73.77(13)
N8 Fe1 N5 147.31(13)
N9 Fe1 N5 76.29(14)
C7 C6 C5 118.3(4)
C10 N7 C14 119.6(4)
C10 N7 Fe1 120.2(3)
C14 N7 Fe1 120.1(3)
C5 N10 C9 119.0(4)
C5 N10 Fe2 120.8(3)
C9 N10 Fe2 120.2(3)
C19 N6 C34 122.5(4)
C19 N6 Fe1 122.1(3)
C34 N6 Fe1 115.2(3)
C24 N13 C30 110.7(4)
C24 N13 Fe2 108.0(3)
C30 N13 Fe2 115.3(3)
C17 N14 C23 122.1(3)
C17 N14 Fe2 121.3(3)
C23 N14 Fe2 116.4(3)
C15 N11 C25 121.2(4)
C15 N11 Fe2 121.1(3)
C25 N11 Fe2 117.6(3)
C28 N5 C31 110.8(4)
C28 N5 Fe1 108.5(3)
C31 N5 Fe1 116.3(3)
C21 N8 C27 121.6(4)
C21 N8 Fe1 121.2(3)
C27 N8 Fe1 117.1(3)
C3 N3 Fe1 170.6(3)
N3 C3 Se3 179.5(4)
C1 N1 Fe2 169.5(3)
C35 N9 C29 114.6(5)
C35 N9 Fe1 118.6(4)
C29 N9 Fe1 109.7(3)
N2 C2 Se2 178.6(5)
N1 C1 Se1 179.0(4)
N14 C17 C9 114.5(3)
N14 C17 C18 125.6(4)
C9 C17 C18 120.0(4)
C2 N2 Fe2 165.6(4)
N6 C19 C14 114.2(4)
N6 C19 C20 126.3(4)
C14 C19 C20 119.6(4)
C4 N4 Fe1 164.7(4)
N10 C5 C6 121.7(4)
N10 C5 C15 113.7(4)
C6 C5 C15 124.6(4)
N7 C14 C13 121.8(4)
N7 C14 C19 113.7(4)
C13 C14 C19 124.5(4)
N4 C4 Se4 178.0(4)
N13 C24 C23 110.6(4)
N5 C28 C34 110.3(4)
N13 C30 C33 112.2(5)
N5 C31 C32 113.2(4)
N10 C9 C8 122.2(4)
N10 C9 C17 113.9(4)
C8 C9 C17 123.8(4)
N7 C10 C11 121.2(4)
N7 C10 C21 113.9(4)
C11 C10 C21 124.9(4)
N14 C23 C24 107.6(3)
C12 C11 C10 118.4(5)
N9 C29 C27 111.0(5)
N11 C15 C5 114.5(4)
N11 C15 C16 125.8(4)
C5 C15 C16 119.7(4)
C12 C13 C14 118.2(5)
N11 C25 C26 106.8(4)
C13 C12 C11 120.7(5)
C31 C32 C35 112.7(5)
C8 C7 C6 120.9(5)
C7 C8 C9 117.9(4)
N6 C34 C28 107.9(3)
N8 C27 C29 107.5(4)
C30 C33 C36A 104.7(7)
C30 C33 C36B 120.8(6)
C25 C26 N12B 102.1(7)
C25 C26 N12A 115.3(7)
N8 C21 C10 114.8(4)
N8 C21 C22 125.6(4)
C10 C21 C22 119.6(4)
N9 C35 C32 114.4(5)
N12A C36A C33 105.4(10)
N12B C36B C33 105.1(11)
C36A N12A C26 105.0(10)
C36A N12A Fe2 114.5(10)
C26 N12A Fe2 110.1(8)
C36B N12B C26 107.3(11)

loop_
_geom_bond_atom_site_label_1
_geom_bond_atom_site_label_2
_geom_bond_distance
Se3 C3 1.799(4)
Se1 C1 1.802(4)
Se2 C2 1.803(5)
Fe2 N2 2.143(4)
Fe2 N1 2.150(4)
Fe2 N10 2.230(3)
Fe2 N12A 2.263(15)
Fe2 N14 2.265(3)
Fe2 N11 2.278(3)
Fe2 N13 2.371(4)
Fe1 N3 2.157(4)
Fe1 N4 2.166(4)
Fe1 N7 2.235(3)
Fe1 N6 2.250(3)
Fe1 N8 2.270(3)
Fe1 N9 2.312(4)
Fe1 N5 2.363(4)
C6 C7 1.374(7)
C6 C5 1.378(6)
N7 C10 1.341(5)
N7 C14 1.345(5)
N10 C5 1.343(5)
N10 C9 1.344(5)
N6 C19 1.273(6)
N6 C34 1.462(5)
N13 C24 1.471(6)
N13 C30 1.477(6)
N14 C17 1.274(5)
N14 C23 1.458(5)
N11 C15 1.278(6)
N11 C25 1.466(6)
N5 C28 1.471(6)
N5 C31 1.473(6)
N8 C21 1.271(6)
N8 C27 1.453(6)
N3 C3 1.149(5)
N1 C1 1.152(5)
N9 C35 1.387(7)
N9 C29 1.475(6)
C2 N2 1.142(5)
C17 C9 1.492(6)
C17 C18 1.511(5)
C19 C14 1.490(6)
C19 C20 1.509(5)
N4 C4 1.145(5)
C5 C15 1.491(6)
C14 C13 1.384(7)
C4 Se4 1.781(5)
C24 C23 1.486(6)
C28 C34 1.493(7)
C30 C33 1.505(9)
C31 C32 1.493(7)
C9 C8 1.379(6)
C10 C11 1.389(7)
C10 C21 1.480(6)
C16 C15 1.511(6)
C11 C12 1.375(7)
C29 C27 1.507(8)
C22 C21 1.514(6)
C13 C12 1.368(7)
C25 C26 1.495(7)
C32 C35 1.535(7)
C7 C8 1.367(7)
C33 C36A 1.590(17)
C33 C36B 1.598(14)
C26 N12B 1.519(15)
C26 N12A 1.543(15)
C36A N12A 1.517(15)
C36B N12B 1.428(18)
